data_4029855
loop_
_publ_author_name
'Wang, Xianbo'
'Yu, Xingxin'

_publ_section_title
;
 Silver(I) and copper(i) cocatalyzed tandem reaction of
 2-alkynylbenzaldoximes with aldehydes or alcohols: approach to
 4-carboxylated isoquinolines.
;
_journal_issue 17
_journal_name_full 'The Journal of organic chemistry'
_journal_page_first 7854
_journal_page_last 7860
_journal_paper_doi 10.1021/jo500864b
_journal_volume 79
_journal_year 2014
_chemical_formula_sum 'C23 H17 N O2'
_chemical_formula_weight 339.38
_chemical_name_systematic
; 
 ? 
;
_space_group_crystal_system monoclinic
_space_group_IT_number 14
_space_group_name_Hall '-P 2ybc'
_space_group_name_H-M_alt 'P 1 21/c 1'
_symmetry_space_group_name_Hall '-P 2ybc'
_symmetry_space_group_name_H-M 'P 1 21/c 1'
_atom_sites_solution_hydrogens geom
_audit_creation_method SHELXL-2013
_cell_angle_alpha 90
_cell_angle_beta 95.947(6)
_cell_angle_gamma 90
_cell_formula_units_Z 4
_cell_length_a 10.052(4)
_cell_length_b 14.694(6)
_cell_length_c 12.103(5)
_cell_measurement_reflns_used 854
_cell_measurement_temperature 293(2)
_cell_measurement_theta_max 24.244
_cell_measurement_theta_min 2.464
_cell_volume 1778.0(13)
_computing_cell_refinement 'Bruker SMART'
_computing_data_collection 'Bruker SMART'
_computing_data_reduction 'Bruker SHELXTL'
_computing_molecular_graphics 'Bruker SHELXTL'
_computing_publication_material 'Bruker SHELXTL'
_computing_structure_refinement 'SHELXL-2013 (Sheldrick, 2013)'
_computing_structure_solution 'Bruker SHELXTL'
_diffrn_ambient_temperature 293(2)
_diffrn_measured_fraction_theta_full 0.996
_diffrn_measured_fraction_theta_max 0.996
_diffrn_measurement_device_type 'CCD area detector'
_diffrn_measurement_method 'phi and omega scans'
_diffrn_radiation_type MoK\a
_diffrn_radiation_wavelength 0.71073
_diffrn_reflns_av_R_equivalents 0.0567
_diffrn_reflns_av_unetI/netI 0.0602
_diffrn_reflns_Laue_measured_fraction_full 0.996
_diffrn_reflns_Laue_measured_fraction_max 0.996
_diffrn_reflns_limit_h_max 12
_diffrn_reflns_limit_h_min -12
_diffrn_reflns_limit_k_max 14
_diffrn_reflns_limit_k_min -18
_diffrn_reflns_limit_l_max 14
_diffrn_reflns_limit_l_min -14
_diffrn_reflns_number 7782
_diffrn_reflns_point_group_measured_fraction_full 0.996
_diffrn_reflns_point_group_measured_fraction_max 0.996
_diffrn_reflns_theta_full 25.242
_diffrn_reflns_theta_max 25.994
_diffrn_reflns_theta_min 2.037
_exptl_absorpt_coefficient_mu 0.081
_exptl_absorpt_correction_T_max 1.000
_exptl_absorpt_correction_T_min 0.010
_exptl_absorpt_correction_type multi-scan
_exptl_absorpt_process_details sadabs
_exptl_crystal_colour orange
_exptl_crystal_density_diffrn 1.268
_exptl_crystal_description block
_exptl_crystal_F_000 712
_exptl_crystal_size_max 0.650
_exptl_crystal_size_mid 0.390
_exptl_crystal_size_min 0.270
_refine_diff_density_max 0.182
_refine_diff_density_min -0.243
_refine_diff_density_rms 0.056
_refine_ls_extinction_coef 0.032(4)
_refine_ls_extinction_expression Fc^*^=kFc[1+0.001xFc^2^\l^3^/sin(2\q)]^-1/4^
_refine_ls_extinction_method SHELXL
_refine_ls_goodness_of_fit_ref 0.923
_refine_ls_hydrogen_treatment constr
_refine_ls_matrix_type full
_refine_ls_number_parameters 237
_refine_ls_number_reflns 3481
_refine_ls_number_restraints 0
_refine_ls_restrained_S_all 0.923
_refine_ls_R_factor_all 0.0985
_refine_ls_R_factor_gt 0.0611
_refine_ls_shift/su_max 0.002
_refine_ls_shift/su_mean 0.000
_refine_ls_structure_factor_coef Fsqd
_refine_ls_weighting_details
; 
 w=1/[\s^2^(Fo^2^)+(0.1034P)^2^] 
 where P=(Fo^2^+2Fc^2^)/3 
;
_refine_ls_weighting_scheme calc
_refine_ls_wR_factor_gt 0.1495
_refine_ls_wR_factor_ref 0.1725
_reflns_Friedel_coverage 0.000
_reflns_number_gt 2005
_reflns_number_total 3481
_reflns_threshold_expression 'I > 2\s(I)'
_cod_data_source_file jo500864b_si_001.cif
_cod_data_source_block a30913a
_cod_depositor_comments 'Adding full bibliography for 4029855.cif.'
_cod_database_code 4029855
_shelx_space_group_comment
; 
The symmetry employed for this shelxl refinement is uniquely defined 
by the following loop, which should always be used as a source of 
symmetry information in preference to the above space-group names. 
They are only intended as comments. 
;
_shelx_estimated_absorpt_t_min 0.949
_shelx_estimated_absorpt_t_max 0.978
_shelxl_version_number 2013-2

loop_
_space_group_symop_operation_xyz
'x, y, z'
'-x, y+1/2, -z+1/2'
'-x, -y, -z'
'x, -y-1/2, z-1/2'

loop_
_atom_site_label
_atom_site_type_symbol
_atom_site_fract_x
_atom_site_fract_y
_atom_site_fract_z
_atom_site_U_iso_or_equiv
_atom_site_adp_type
_atom_site_occupancy
_atom_site_site_symmetry_order
_atom_site_calc_flag
_atom_site_refinement_flags_posn
_atom_site_refinement_flags_adp
N1 N 0.42172(18) 0.31950(11) 0.32263(16) 0.0622(5) Uani 1 1 d . .
O1 O 0.20341(17) 0.05427(12) 0.26005(15) 0.0787(6) Uani 1 1 d . .
O2 O 0.36211(15) 0.10966(9) 0.16252(12) 0.0588(4) Uani 1 1 d . .
C1 C 0.3660(2) 0.25810(14) 0.24554(18) 0.0526(5) Uani 1 1 d . .
C2 C 0.4086(2) 0.16899(13) 0.24853(19) 0.0524(5) Uani 1 1 d . .
C3 C 0.5041(2) 0.13651(14) 0.33140(19) 0.0543(6) Uani 1 1 d . .
C4 C 0.5456(2) 0.04467(15) 0.3426(2) 0.0641(6) Uani 1 1 d . .
H4 H 0.5121 0.0017 0.2907 0.077 Uiso 1 1 calc R U
C5 C 0.6344(3) 0.01936(18) 0.4294(3) 0.0762(8) Uani 1 1 d . .
H5 H 0.6608 -0.0412 0.4362 0.091 Uiso 1 1 calc R U
C6 C 0.6872(2) 0.0823(2) 0.5086(3) 0.0803(8) Uani 1 1 d . .
H6 H 0.7469 0.0633 0.5679 0.096 Uiso 1 1 calc R U
C7 C 0.6514(2) 0.17068(19) 0.4990(2) 0.0770(7) Uani 1 1 d . .
H7 H 0.6887 0.2127 0.5508 0.092 Uiso 1 1 calc R U
C8 C 0.5581(2) 0.19996(15) 0.4114(2) 0.0590(6) Uani 1 1 d . .
C9 C 0.5137(2) 0.29056(16) 0.3985(2) 0.0674(7) Uani 1 1 d . .
H9 H 0.5533 0.3333 0.4481 0.081 Uiso 1 1 calc R U
C10 C 0.2575(2) 0.29533(13) 0.16599(18) 0.0530(5) Uani 1 1 d . .
C11 C 0.1678(2) 0.35592(15) 0.2050(2) 0.0607(6) Uani 1 1 d . .
H11 H 0.1741 0.3700 0.2803 0.073 Uiso 1 1 calc R U
C12 C 0.0688(3) 0.39573(16) 0.1328(2) 0.0713(7) Uani 1 1 d . .
H12 H 0.0090 0.4364 0.1597 0.086 Uiso 1 1 calc R U
C13 C 0.0589(3) 0.37524(17) 0.0217(2) 0.0733(7) Uani 1 1 d . .
H13 H -0.0078 0.4019 -0.0267 0.088 Uiso 1 1 calc R U
C14 C 0.1469(3) 0.31573(16) -0.0180(2) 0.0677(7) Uani 1 1 d . .
H14 H 0.1408 0.3025 -0.0935 0.081 Uiso 1 1 calc R U
C15 C 0.2447(2) 0.27528(15) 0.0540(2) 0.0606(6) Uani 1 1 d . .
H15 H 0.3029 0.2338 0.0267 0.073 Uiso 1 1 calc R U
C16 C 0.2581(2) 0.05354(14) 0.1773(2) 0.0545(6) Uani 1 1 d . .
C17 C 0.2256(2) -0.00507(13) 0.07902(18) 0.0525(5) Uani 1 1 d . .
C18 C 0.2846(3) 0.00462(15) -0.0168(2) 0.0635(7) Uani 1 1 d . .
H18 H 0.3508 0.0484 -0.0207 0.076 Uiso 1 1 calc R U
C19 C 0.2478(3) -0.04923(16) -0.1075(2) 0.0731(7) Uani 1 1 d . .
H19 H 0.2886 -0.0406 -0.1722 0.088 Uiso 1 1 calc R U
C20 C 0.1527(3) -0.11504(16) -0.1045(2) 0.0698(7) Uani 1 1 d . .
C21 C 0.0943(3) -0.12559(18) -0.0087(3) 0.0855(9) Uani 1 1 d . .
H21 H 0.0294 -0.1702 -0.0049 0.103 Uiso 1 1 calc R U
C22 C 0.1294(3) -0.07147(18) 0.0829(2) 0.0787(8) Uani 1 1 d . .
H22 H 0.0880 -0.0798 0.1475 0.094 Uiso 1 1 calc R U
C23 C 0.1131(4) -0.1727(2) -0.2061(3) 0.1096(11) Uani 1 1 d . .
H23A H 0.0940 -0.2335 -0.1835 0.164 Uiso 1 1 calc R U
H23B H 0.1851 -0.1739 -0.2523 0.164 Uiso 1 1 calc R U
H23C H 0.0349 -0.1472 -0.2470 0.164 Uiso 1 1 calc R U

loop_
_atom_site_aniso_label
_atom_site_aniso_U_11
_atom_site_aniso_U_22
_atom_site_aniso_U_33
_atom_site_aniso_U_23
_atom_site_aniso_U_13
_atom_site_aniso_U_12
N1 0.0667(12) 0.0425(10) 0.0754(13) -0.0096(9) -0.0025(10) 0.0025(9)
O1 0.0840(12) 0.0852(13) 0.0713(12) -0.0165(9) 0.0294(10) -0.0205(9)
O2 0.0710(10) 0.0424(8) 0.0650(10) -0.0085(7) 0.0159(8) -0.0077(7)
C1 0.0573(12) 0.0410(11) 0.0602(13) -0.0035(10) 0.0096(10) -0.0008(9)
C2 0.0570(12) 0.0382(11) 0.0633(14) -0.0070(10) 0.0126(10) -0.0016(9)
C3 0.0484(12) 0.0463(12) 0.0698(15) 0.0025(11) 0.0144(10) 0.0038(9)
C4 0.0638(14) 0.0476(13) 0.0838(17) 0.0021(12) 0.0215(13) 0.0084(11)
C5 0.0649(15) 0.0586(15) 0.108(2) 0.0190(15) 0.0220(15) 0.0164(13)
C6 0.0574(15) 0.086(2) 0.096(2) 0.0233(17) -0.0026(14) 0.0074(14)
C7 0.0609(14) 0.0745(18) 0.093(2) 0.0061(14) -0.0057(13) -0.0006(13)
C8 0.0515(12) 0.0518(13) 0.0728(15) 0.0022(11) 0.0024(11) 0.0007(10)
C9 0.0637(14) 0.0521(13) 0.0837(17) -0.0117(12) -0.0048(13) -0.0040(11)
C10 0.0598(12) 0.0395(11) 0.0606(14) -0.0035(10) 0.0109(10) -0.0025(10)
C11 0.0680(14) 0.0537(13) 0.0607(14) 0.0031(11) 0.0074(11) 0.0068(11)
C12 0.0704(15) 0.0628(15) 0.082(2) 0.0055(13) 0.0155(14) 0.0119(12)
C13 0.0701(16) 0.0703(16) 0.0776(19) 0.0155(14) -0.0010(13) -0.0008(13)
C14 0.0849(17) 0.0583(14) 0.0597(15) 0.0032(12) 0.0066(13) -0.0114(13)
C15 0.0692(14) 0.0482(12) 0.0653(15) -0.0030(11) 0.0120(12) -0.0007(11)
C16 0.0583(12) 0.0431(12) 0.0634(15) 0.0020(10) 0.0123(11) 0.0012(10)
C17 0.0571(12) 0.0391(11) 0.0621(14) 0.0022(10) 0.0103(10) -0.0009(9)
C18 0.0802(17) 0.0487(13) 0.0628(16) 0.0004(11) 0.0135(13) -0.0107(11)
C19 0.0973(19) 0.0616(15) 0.0620(16) -0.0007(12) 0.0154(14) -0.0057(14)
C20 0.0819(17) 0.0545(14) 0.0698(17) -0.0051(12) -0.0078(14) 0.0027(13)
C21 0.088(2) 0.0700(18) 0.098(2) -0.0134(16) 0.0094(17) -0.0299(14)
C22 0.0862(18) 0.0730(17) 0.0806(19) -0.0118(14) 0.0259(15) -0.0250(15)
C23 0.127(3) 0.098(2) 0.097(2) -0.0194(18) -0.020(2) -0.012(2)

loop_
_atom_type_symbol
_atom_type_description
_atom_type_scat_dispersion_real
_atom_type_scat_dispersion_imag
_atom_type_scat_source
C C 0.0033 0.0016 'International Tables Vol C Tables 4.2.6.8 and 6.1.1.4'
H H 0.0000 0.0000 'International Tables Vol C Tables 4.2.6.8 and 6.1.1.4'
N N 0.0061 0.0033 'International Tables Vol C Tables 4.2.6.8 and 6.1.1.4'
O O 0.0106 0.0060 'International Tables Vol C Tables 4.2.6.8 and 6.1.1.4'

loop_
_geom_angle_atom_site_label_1
_geom_angle_atom_site_label_2
_geom_angle_atom_site_label_3
_geom_angle
C9 N1 C1 118.21(18)
C16 O2 C2 118.85(17)
N1 C1 C2 120.2(2)
N1 C1 C10 114.78(18)
C2 C1 C10 125.01(19)
C1 C2 C3 122.14(19)
C1 C2 O2 119.6(2)
C3 C2 O2 118.18(17)
C2 C3 C8 116.94(19)
C2 C3 C4 124.6(2)
C8 C3 C4 118.4(2)
C5 C4 C3 120.0(2)
C4 C5 C6 121.4(2)
C7 C6 C5 120.0(3)
C6 C7 C8 120.6(3)
C9 C8 C7 123.4(2)
C9 C8 C3 117.0(2)
C7 C8 C3 119.6(2)
N1 C9 C8 125.4(2)
C15 C10 C11 118.3(2)
C15 C10 C1 123.1(2)
C11 C10 C1 118.5(2)
C12 C11 C10 120.5(2)
C13 C12 C11 120.0(2)
C14 C13 C12 120.1(2)
C13 C14 C15 120.0(2)
C14 C15 C10 121.1(2)
O1 C16 O2 122.2(2)
O1 C16 C17 126.8(2)
O2 C16 C17 110.91(19)
C18 C17 C22 118.2(2)
C18 C17 C16 123.00(19)
C22 C17 C16 118.8(2)
C17 C18 C19 121.0(2)
C20 C19 C18 121.3(2)
C21 C20 C19 117.9(2)
C21 C20 C23 121.9(3)
C19 C20 C23 120.2(3)
C20 C21 C22 121.4(2)
C17 C22 C21 120.1(2)

loop_
_geom_bond_atom_site_label_1
_geom_bond_atom_site_label_2
_geom_bond_distance
N1 C9 1.305(3)
N1 C1 1.375(3)
O1 C16 1.191(2)
O2 C16 1.358(3)
O2 C2 1.401(3)
C1 C2 1.377(3)
C1 C10 1.483(3)
C2 C3 1.398(3)
C3 C8 1.411(3)
C3 C4 1.415(3)
C4 C5 1.358(4)
C5 C6 1.397(4)
C6 C7 1.349(4)
C7 C8 1.408(3)
C8 C9 1.407(3)
C10 C15 1.380(3)
C10 C11 1.384(3)
C11 C12 1.384(3)
C12 C13 1.372(3)
C13 C14 1.365(3)
C14 C15 1.379(3)
C16 C17 1.477(3)
C17 C18 1.363(3)
C17 C22 1.378(3)
C18 C19 1.373(3)
C19 C20 1.363(3)
C20 C21 1.362(4)
C20 C23 1.512(4)
C21 C22 1.380(4)

loop_
_geom_torsion_atom_site_label_1
_geom_torsion_atom_site_label_2
_geom_torsion_atom_site_label_3
_geom_torsion_atom_site_label_4
_geom_torsion
C9 N1 C1 C2 -0.9(3)
C9 N1 C1 C10 177.0(2)
N1 C1 C2 C3 3.0(3)
C10 C1 C2 C3 -174.6(2)
N1 C1 C2 O2 -172.90(18)
C10 C1 C2 O2 9.5(3)
C16 O2 C2 C1 -97.6(2)
C16 O2 C2 C3 86.4(2)
C1 C2 C3 C8 -1.5(3)
O2 C2 C3 C8 174.40(17)
C1 C2 C3 C4 175.9(2)
O2 C2 C3 C4 -8.1(3)
C2 C3 C4 C5 -176.8(2)
C8 C3 C4 C5 0.6(3)
C3 C4 C5 C6 -0.3(4)
C4 C5 C6 C7 -0.9(4)
C5 C6 C7 C8 1.8(4)
C6 C7 C8 C9 178.1(2)
C6 C7 C8 C3 -1.5(4)
C2 C3 C8 C9 -1.7(3)
C4 C3 C8 C9 -179.4(2)
C2 C3 C8 C7 177.9(2)
C4 C3 C8 C7 0.3(3)
C1 N1 C9 C8 -2.7(4)
C7 C8 C9 N1 -175.6(2)
C3 C8 C9 N1 4.0(4)
N1 C1 C10 C15 138.3(2)
C2 C1 C10 C15 -44.0(3)
N1 C1 C10 C11 -39.0(3)
C2 C1 C10 C11 138.7(2)
C15 C10 C11 C12 -0.6(3)
C1 C10 C11 C12 176.9(2)
C10 C11 C12 C13 0.1(4)
C11 C12 C13 C14 -0.2(4)
C12 C13 C14 C15 0.9(4)
C13 C14 C15 C10 -1.4(3)
C11 C10 C15 C14 1.3(3)
C1 C10 C15 C14 -176.1(2)
C2 O2 C16 O1 1.4(3)
C2 O2 C16 C17 -178.68(16)
O1 C16 C17 C18 173.3(2)
O2 C16 C17 C18 -6.5(3)
O1 C16 C17 C22 -5.3(4)
O2 C16 C17 C22 174.9(2)
C22 C17 C18 C19 1.0(4)
C16 C17 C18 C19 -177.6(2)
C17 C18 C19 C20 -1.0(4)
C18 C19 C20 C21 0.4(4)
C18 C19 C20 C23 179.3(2)
C19 C20 C21 C22 0.2(4)
C23 C20 C21 C22 -178.7(3)
C18 C17 C22 C21 -0.5(4)
C16 C17 C22 C21 178.2(2)
C20 C21 C22 C17 -0.1(4)
